data_7062421
loop_
_publ_author_name
Suraj,
'Swamy, K. C. Kumara'

_publ_section_title
;
 Ring expansion/opening reactions of epoxy ene-amides: access to
 azabicyclononene, tetrahydropyridine and tetrazole scaffolds
;
_journal_issue 19
_journal_name_full 'New Journal of Chemistry'
_journal_page_first 9061
_journal_page_last 9065
_journal_paper_doi 10.1039/D3NJ00529A
_journal_volume 47
_journal_year 2023
_chemical_formula_moiety 'C24 H19 Cl2 N O4 S'
_chemical_formula_sum 'C24 H19 Cl2 N O4 S'
_chemical_formula_weight 488.39
_space_group_crystal_system monoclinic
_space_group_IT_number 14
_space_group_name_Hall '-P 2ybc'
_space_group_name_H-M_alt 'P 1 21/c 1'
_symmetry_Int_Tables_number 14
_audit_creation_date 2022-09-17
_audit_creation_method
;
Olex2 1.2
(compiled 2018.05.29 svn.r3508 for OlexSys, GUI svn.r5506)
;
_audit_update_record
;
2023-01-20 deposited with the CCDC.	2023-04-11 downloaded from the CCDC.
;
_cell_angle_alpha 90
_cell_angle_beta 98.799(5)
_cell_angle_gamma 90
_cell_formula_units_Z 4
_cell_length_a 12.9092(17)
_cell_length_b 6.0215(7)
_cell_length_c 29.195(4)
_cell_measurement_reflns_used 9364
_cell_measurement_temperature 296.0
_cell_measurement_theta_max 27.12
_cell_measurement_theta_min 2.29
_cell_volume 2242.7(5)
_computing_molecular_graphics 'Olex2 (Dolomanov et al., 2009)'
_computing_publication_material 'Olex2 (Dolomanov et al., 2009)'
_computing_structure_refinement 'olex2.refine (Bourhis et al., 2015)'
_diffrn_ambient_temperature 296.0
_diffrn_measured_fraction_theta_full 0.9955
_diffrn_measured_fraction_theta_max 0.9955
_diffrn_measurement_device_type 'Bruker APEX-II CCD'
_diffrn_measurement_method '\f and \w scans'
_diffrn_radiation_type 'Mo K\a'
_diffrn_radiation_wavelength 0.71073
_diffrn_reflns_av_R_equivalents 0.0607
_diffrn_reflns_av_unetI/netI 0.0480
_diffrn_reflns_limit_h_max 16
_diffrn_reflns_limit_h_min -16
_diffrn_reflns_limit_k_max 7
_diffrn_reflns_limit_k_min -7
_diffrn_reflns_limit_l_max 37
_diffrn_reflns_limit_l_min -37
_diffrn_reflns_number 34376
_diffrn_reflns_theta_full 27.5215
_diffrn_reflns_theta_max 27.52
_diffrn_reflns_theta_min 1.60
_diffrn_standards_number 0
_exptl_absorpt_coefficient_mu 0.415
_exptl_absorpt_correction_type none
_exptl_crystal_colour colourless
_exptl_crystal_colour_primary colourless
_exptl_crystal_density_diffrn 1.4463
_exptl_crystal_description block
_exptl_crystal_F_000 1010.1247
_exptl_crystal_recrystallization_method 'Re-crystallisation from solvent'
_exptl_crystal_size_max 0.18
_exptl_crystal_size_mid 0.16
_exptl_crystal_size_min 0.14
_refine_diff_density_max 0.7330
_refine_diff_density_min -0.5645
_refine_diff_density_rms 0.0799
_refine_ls_d_res_high 0.7691
_refine_ls_d_res_low 12.7573
_refine_ls_goodness_of_fit_ref 1.0091
_refine_ls_hydrogen_treatment constr
_refine_ls_matrix_type full
_refine_ls_number_constraints 36
_refine_ls_number_parameters 289
_refine_ls_number_reflns 5135
_refine_ls_number_restraints 0
_refine_ls_restrained_S_all 1.0091
_refine_ls_R_factor_all 0.0707
_refine_ls_R_factor_gt 0.0490
_refine_ls_shift/su_max 0.0000
_refine_ls_shift/su_mean 0.0000
_refine_ls_structure_factor_coef Fsqd
_refine_ls_weighting_details 'w=1/[\s^2^(Fo^2^)+(0.0714P)^2^+1.0252P] where P=(Fo^2^+2Fc^2^)/3'
_refine_ls_weighting_scheme calc
_refine_ls_wR_factor_gt 0.1358
_refine_ls_wR_factor_ref 0.1441
_reflns_Friedel_coverage 0.0
_reflns_limit_h_max 16
_reflns_limit_h_min -16
_reflns_limit_k_max 7
_reflns_limit_k_min 0
_reflns_limit_l_max 37
_reflns_limit_l_min 0
_reflns_number_gt 3649
_reflns_number_total 5135
_reflns_threshold_expression I>=2u(I)
_cod_data_source_file d3nj00529a2.cif
_cod_data_source_block Compound4db
_cod_depositor_comments 'Adding full bibliography for 7062416--7062421.cif.'
_cod_database_code 7062421
_olex2_refinement_description
;
1. Fixed Uiso
 At 1.2 times of:
  All C(H) groups, All C(H,H) groups
2.a Ternary CH refined with riding coordinates:
 C12(H12), C9(H9)
2.b Secondary CH2 refined with riding coordinates:
 C10(H10a,H10b), C11(H11a,H11b)
2.c Aromatic/amide H refined with riding coordinates:
 C17(H17), C18(H18), C14(H14), C8(H8), C4(H4), C20(H20), C15(H15), C7(H7),
 C24(H24), C5(H5), C21(H21), C23(H23), C22(H22)
;
_olex2_submission_special_instructions 'No special instructions were received'

loop_
_space_group_symop_id
_space_group_symop_operation_xyz
1 x,y,z
2 -x,y+1/2,-z+1/2
3 -x,-y,-z
4 x,-y-1/2,z-1/2

loop_
_atom_site_label
_atom_site_type_symbol
_atom_site_fract_x
_atom_site_fract_y
_atom_site_fract_z
_atom_site_U_iso_or_equiv
_atom_site_adp_type
_atom_site_occupancy
_atom_site_refinement_flags_posn
S1 S 0.59812(5) -0.03083(10) 0.60573(2) 0.03732(17) Uani 1.000000 .
Cl2 Cl 0.03787(6) -0.23285(16) 0.81143(3) 0.0667(3) Uani 1.000000 .
Cl1 Cl 0.76134(6) 0.76443(14) 0.50028(3) 0.0652(2) Uani 1.000000 .
O1 O 0.41840(13) 0.2128(3) 0.71675(6) 0.0423(4) Uani 1.000000 .
O4 O 0.53359(15) -0.1688(3) 0.57335(6) 0.0507(5) Uani 1.000000 .
O3 O 0.68323(14) -0.1220(3) 0.63686(7) 0.0541(5) Uani 1.000000 .
O2 O 0.42195(15) 0.3989(3) 0.61285(6) 0.0505(5) Uani 1.000000 .
N1 N 0.51952(14) 0.0799(3) 0.63887(6) 0.0334(4) Uani 1.000000 .
C1 C 0.32846(17) 0.0940(4) 0.64298(8) 0.0334(5) Uani 1.000000 .
C19 C 0.23053(17) 0.0196(4) 0.61320(8) 0.0358(5) Uani 1.000000 .
C13 C 0.64784(17) 0.1857(4) 0.57487(8) 0.0344(5) Uani 1.000000 .
C3 C 0.25832(17) 0.0334(4) 0.71832(8) 0.0348(5) Uani 1.000000 .
C2 C 0.33495(17) 0.1173(4) 0.68892(8) 0.0346(5) Uani 1.000000 .
C17 C 0.63200(18) 0.4215(4) 0.50830(8) 0.0401(6) Uani 1.000000 .
H17 H 0.59817(18) 0.4618(4) 0.47905(8) 0.0481(7) Uiso 1.000000 R
C18 C 0.59529(18) 0.2477(4) 0.53180(8) 0.0369(5) Uani 1.000000 .
H18 H 0.53519(18) 0.1718(4) 0.51880(8) 0.0443(6) Uiso 1.000000 R
C12 C 0.41696(18) 0.1634(4) 0.61734(8) 0.0367(5) Uani 1.000000 .
H12 H 0.40228(18) 0.1008(4) 0.58603(8) 0.0440(6) Uiso 1.000000 R
C16 C 0.71999(19) 0.5356(4) 0.52881(9) 0.0425(6) Uani 1.000000 .
C6 C 0.12300(18) -0.1274(5) 0.77567(8) 0.0444(6) Uani 1.000000 .
C14 C 0.73852(19) 0.2965(5) 0.59411(9) 0.0443(6) Uani 1.000000 .
H14 H 0.77531(19) 0.2506(5) 0.62241(9) 0.0532(7) Uiso 1.000000 R
C8 C 0.24187(19) 0.1486(5) 0.75790(8) 0.0429(6) Uani 1.000000 .
H8 H 0.27697(19) 0.2817(5) 0.76526(8) 0.0515(7) Uiso 1.000000 R
C4 C 0.2056(2) -0.1646(4) 0.70856(9) 0.0450(6) Uani 1.000000 .
H4 H 0.2152(2) -0.2437(4) 0.68217(9) 0.0541(7) Uiso 1.000000 R
C20 C 0.2305(2) -0.1650(5) 0.58472(9) 0.0493(7) Uani 1.000000 .
H20 H 0.2925(2) -0.2424(5) 0.58391(9) 0.0592(8) Uiso 1.000000 R
C15 C 0.7738(2) 0.4741(5) 0.57125(9) 0.0482(7) Uani 1.000000 .
H15 H 0.8333(2) 0.5517(5) 0.58433(9) 0.0578(8) Uiso 1.000000 R
C7 C 0.1744(2) 0.0687(5) 0.78645(8) 0.0479(7) Uani 1.000000 .
H7 H 0.1639(2) 0.1475(5) 0.81275(8) 0.0575(8) Uiso 1.000000 R
C9 C 0.4884(2) 0.3541(4) 0.69567(9) 0.0425(6) Uani 1.000000 .
H9 H 0.5241(2) 0.4515(4) 0.72000(9) 0.0510(7) Uiso 1.000000 R
C10 C 0.5711(2) 0.2204(5) 0.67732(9) 0.0493(7) Uani 1.000000 .
H10a H 0.6080(2) 0.1279(5) 0.70172(9) 0.0591(8) Uiso 1.000000 R
H10b H 0.6215(2) 0.3185(5) 0.66625(9) 0.0591(8) Uiso 1.000000 R
C24 C 0.1381(2) 0.1386(6) 0.61196(9) 0.0539(7) Uani 1.000000 .
H24 H 0.1371(2) 0.2670(6) 0.62961(9) 0.0647(9) Uiso 1.000000 R
C5 C 0.1389(2) -0.2479(5) 0.73726(10) 0.0495(7) Uani 1.000000 .
H5 H 0.1052(2) -0.3833(5) 0.73069(10) 0.0594(8) Uiso 1.000000 R
C11 C 0.4308(3) 0.5017(5) 0.65812(11) 0.0604(8) Uani 1.000000 .
H11a H 0.4680(3) 0.6415(5) 0.65769(11) 0.0725(10) Uiso 1.000000 R
H11b H 0.3613(3) 0.5332(5) 0.66513(11) 0.0725(10) Uiso 1.000000 R
C21 C 0.1394(3) -0.2347(6) 0.55765(11) 0.0699(10) Uani 1.000000 .
H21 H 0.1398(3) -0.3612(6) 0.53939(11) 0.0839(12) Uiso 1.000000 R
C23 C 0.0470(2) 0.0659(8) 0.58432(12) 0.0807(12) Uani 1.000000 .
H23 H -0.0151(2) 0.1442(8) 0.58420(12) 0.0968(14) Uiso 1.000000 R
C22 C 0.0480(3) -0.1177(8) 0.55760(11) 0.0821(12) Uani 1.000000 .
H22 H -0.0133(3) -0.1646(8) 0.53918(11) 0.0985(15) Uiso 1.000000 R

loop_
_atom_site_aniso_label
_atom_site_aniso_U_11
_atom_site_aniso_U_22
_atom_site_aniso_U_33
_atom_site_aniso_U_12
_atom_site_aniso_U_13
_atom_site_aniso_U_23
S1 0.0360(3) 0.0390(3) 0.0369(3) 0.0049(3) 0.0056(2) 0.0022(3)
Cl2 0.0422(4) 0.1123(7) 0.0464(4) -0.0185(4) 0.0094(3) 0.0223(4)
Cl1 0.0613(5) 0.0673(5) 0.0683(5) -0.0134(4) 0.0140(4) 0.0175(4)
O1 0.0402(9) 0.0559(11) 0.0301(8) -0.0177(8) 0.0033(7) 0.0011(8)
O4 0.0582(12) 0.0439(10) 0.0503(11) -0.0060(9) 0.0091(9) -0.0096(9)
O3 0.0477(11) 0.0606(12) 0.0538(11) 0.0214(10) 0.0068(9) 0.0147(10)
O2 0.0590(12) 0.0451(10) 0.0497(11) 0.0057(9) 0.0154(9) 0.0139(9)
N1 0.0277(9) 0.0430(11) 0.0290(9) -0.0011(8) 0.0026(7) -0.0008(8)
C1 0.0318(11) 0.0365(12) 0.0317(11) 0.0005(10) 0.0047(9) 0.0040(10)
C19 0.0289(11) 0.0492(14) 0.0287(11) -0.0010(10) 0.0027(9) 0.0032(10)
C13 0.0283(11) 0.0447(13) 0.0302(12) 0.0040(10) 0.0050(9) -0.0020(10)
C3 0.0301(11) 0.0457(13) 0.0282(11) -0.0000(10) 0.0029(9) 0.0036(10)
C2 0.0300(11) 0.0412(13) 0.0319(12) -0.0006(10) 0.0030(9) 0.0026(10)
C17 0.0368(12) 0.0502(15) 0.0323(12) 0.0056(11) 0.0025(10) 0.0017(11)
C18 0.0294(11) 0.0464(14) 0.0330(12) 0.0012(10) -0.0016(9) -0.0032(10)
C12 0.0340(12) 0.0468(14) 0.0291(12) -0.0015(11) 0.0041(9) 0.0048(10)
C16 0.0381(13) 0.0483(14) 0.0429(14) 0.0008(11) 0.0124(11) 0.0024(12)
C6 0.0282(11) 0.0714(18) 0.0326(12) -0.0049(12) 0.0017(9) 0.0159(13)
C14 0.0301(12) 0.0654(17) 0.0354(13) -0.0004(12) -0.0013(10) 0.0061(12)
C8 0.0416(14) 0.0513(16) 0.0362(13) -0.0124(12) 0.0067(11) -0.0031(11)
C4 0.0499(15) 0.0444(14) 0.0429(14) -0.0044(12) 0.0138(12) -0.0025(12)
C20 0.0450(15) 0.0601(17) 0.0413(14) -0.0037(13) 0.0017(12) -0.0066(13)
C15 0.0330(13) 0.0658(18) 0.0450(14) -0.0129(13) 0.0038(11) -0.0016(13)
C7 0.0440(14) 0.0727(19) 0.0280(12) -0.0056(14) 0.0084(10) -0.0046(13)
C9 0.0455(14) 0.0420(14) 0.0419(14) -0.0166(12) 0.0131(11) -0.0106(11)
C10 0.0342(13) 0.0719(19) 0.0404(14) -0.0078(13) 0.0014(11) -0.0160(13)
C24 0.0388(14) 0.080(2) 0.0426(15) 0.0134(14) 0.0059(11) -0.0025(15)
C5 0.0459(15) 0.0518(16) 0.0508(16) -0.0125(13) 0.0075(12) 0.0055(13)
C11 0.076(2) 0.0364(15) 0.072(2) -0.0019(15) 0.0229(17) 0.0018(14)
C21 0.067(2) 0.088(3) 0.0528(19) -0.0245(19) 0.0013(16) -0.0176(17)
C23 0.0302(14) 0.152(4) 0.059(2) 0.0181(19) 0.0030(13) -0.007(2)
C22 0.0409(17) 0.154(4) 0.0484(18) -0.027(2) -0.0022(14) -0.006(2)

loop_
_atom_type_symbol
_atom_type_scat_dispersion_real
_atom_type_scat_dispersion_imag
_atom_type_scat_Cromer_Mann_a1
_atom_type_scat_Cromer_Mann_a2
_atom_type_scat_Cromer_Mann_a3
_atom_type_scat_Cromer_Mann_a4
_atom_type_scat_Cromer_Mann_b1
_atom_type_scat_Cromer_Mann_b2
_atom_type_scat_Cromer_Mann_b3
_atom_type_scat_Cromer_Mann_b4
_atom_type_scat_Cromer_Mann_c
_atom_type_scat_source
_atom_type_scat_dispersion_source
C 0.00347 0.00161 2.31000 1.02000 1.58860 0.86500 20.84390 10.20750 0.56870 51.65120 0.215599998832 'International Tables Volume C Table 6.1.1.4 (pp. 500-502)' 'Henke, Gullikson and Davis, At. Data and Nucl. Data Tables, 1993, 54, 2'
Cl 0.14873 0.16029 11.46040 7.19640 6.25560 1.64550 0.01040 1.16620 18.51940 47.77840 -9.55739974976 'International Tables Volume C Table 6.1.1.4 (pp. 500-502)' 'Henke, Gullikson and Davis, At. Data and Nucl. Data Tables, 1993, 54, 2'
H 0.00000 0.00000 0.49300 0.32291 0.14019 0.04081 10.51090 26.12570 3.14236 57.79970 0.0030380000826 'International Tables Volume C Table 6.1.1.4 (pp. 500-502)' 'Henke, Gullikson and Davis, At. Data and Nucl. Data Tables, 1993, 54, 2'
O 0.01158 0.00611 3.04850 2.28680 1.54630 0.86700 13.27710 5.70110 0.32390 32.90890 0.250800013542 'International Tables Volume C Table 6.1.1.4 (pp. 500-502)' 'Henke, Gullikson and Davis, At. Data and Nucl. Data Tables, 1993, 54, 2'
N 0.00653 0.00323 12.21260 3.13220 2.01250 1.16630 0.00570 9.89330 28.99750 0.58260 -11.5290002823 'International Tables Volume C Table 6.1.1.4 (pp. 500-502)' 'Henke, Gullikson and Davis, At. Data and Nucl. Data Tables, 1993, 54, 2'
S 0.12424 0.12443 6.90530 5.20340 1.43790 1.58630 1.46790 22.21510 0.25360 56.17200 0.866900026798 'International Tables Volume C Table 6.1.1.4 (pp. 500-502)' 'Henke, Gullikson and Davis, At. Data and Nucl. Data Tables, 1993, 54, 2'

loop_
_geom_angle_atom_site_label_1
_geom_angle_atom_site_label_2
_geom_angle_atom_site_label_3
_geom_angle
_geom_angle_site_symmetry_1
_geom_angle_site_symmetry_3
_geom_angle_publ_flag
O3 S1 O4 120.88(12) . . ?
N1 S1 O4 105.98(11) . . ?
N1 S1 O3 105.41(11) . . ?
C13 S1 O4 108.27(11) . . ?
C13 S1 O3 107.82(11) . . ?
C13 S1 N1 107.84(10) . . ?
C9 O1 C2 118.67(18) . . ?
C11 O2 C12 109.85(19) . . ?
C12 N1 S1 118.99(15) . . ?
C10 N1 S1 115.51(15) . . ?
C10 N1 C12 113.70(19) . . ?
C2 C1 C19 122.3(2) . . ?
C12 C1 C19 115.51(19) . . ?
C12 C1 C2 122.0(2) . . ?
C20 C19 C1 120.9(2) . . ?
C24 C19 C1 120.6(2) . . ?
C24 C19 C20 118.5(2) . . ?
C18 C13 S1 119.85(18) . . ?
C14 C13 S1 119.95(18) . . ?
C14 C13 C18 120.2(2) . . ?
C8 C3 C2 120.5(2) . . ?
C4 C3 C2 121.5(2) . . ?
C4 C3 C8 118.0(2) . . ?
C1 C2 O1 124.1(2) . . ?
C3 C2 O1 109.29(18) . . ?
C3 C2 C1 126.5(2) . . ?
C16 C17 C18 119.0(2) . . ?
C17 C18 C13 120.0(2) . . ?
N1 C12 O2 109.26(19) . . ?
C1 C12 O2 111.5(2) . . ?
C1 C12 N1 113.16(18) . . ?
C17 C16 Cl1 118.6(2) . . ?
C15 C16 Cl1 119.7(2) . . ?
C15 C16 C17 121.6(2) . . ?
C7 C6 Cl2 120.2(2) . . ?
C5 C6 Cl2 118.7(2) . . ?
C5 C6 C7 121.0(2) . . ?
C15 C14 C13 119.9(2) . . ?
C7 C8 C3 121.2(2) . . ?
C5 C4 C3 121.4(3) . . ?
C21 C20 C19 120.6(3) . . ?
C14 C15 C16 119.2(2) . . ?
C8 C7 C6 119.4(2) . . ?
C10 C9 O1 111.2(2) . . ?
C11 C9 O1 112.6(2) . . ?
C11 C9 C10 110.7(2) . . ?
C9 C10 N1 108.4(2) . . ?
C23 C24 C19 120.0(3) . . ?
C4 C5 C6 119.1(3) . . ?
C9 C11 O2 111.8(2) . . ?
C22 C21 C20 120.1(3) . . ?
C22 C23 C24 120.6(3) . . ?
C23 C22 C21 120.1(3) . . ?

loop_
_geom_bond_atom_site_label_1
_geom_bond_atom_site_label_2
_geom_bond_distance
_geom_bond_site_symmetry_2
_geom_bond_publ_flag
S1 O4 1.4273(19) . ?
S1 O3 1.4244(18) . ?
S1 N1 1.6464(19) . ?
S1 C13 1.761(2) . ?
Cl2 C6 1.747(2) . ?
Cl1 C16 1.736(3) . ?
O1 C2 1.373(3) . ?
O1 C9 1.446(3) . ?
O2 C12 1.427(3) . ?
O2 C11 1.448(4) . ?
N1 C12 1.465(3) . ?
N1 C10 1.480(3) . ?
C1 C19 1.490(3) . ?
C1 C2 1.338(3) . ?
C1 C12 1.517(3) . ?
C19 C20 1.388(4) . ?
C19 C24 1.387(4) . ?
C13 C18 1.385(3) . ?
C13 C14 1.389(3) . ?
C3 C2 1.493(3) . ?
C3 C8 1.392(3) . ?
C3 C4 1.380(4) . ?
C17 C18 1.375(3) . ?
C17 C16 1.383(4) . ?
C16 C15 1.375(4) . ?
C6 C7 1.367(4) . ?
C6 C5 1.377(4) . ?
C14 C15 1.374(4) . ?
C8 C7 1.381(3) . ?
C4 C5 1.385(3) . ?
C20 C21 1.378(4) . ?
C9 C10 1.500(4) . ?
C9 C11 1.515(4) . ?
C24 C23 1.391(4) . ?
C21 C22 1.374(5) . ?
C23 C22 1.354(6) . ?
